data_7250099
loop_
_publ_author_name
'Zhang, Wanxu'
'Zheng, Yongzhuo'
'Liu, Mei'
'Wei, Wenqing'
'Wang, Juan'
'Guo, Fengwan'

_publ_section_title
;
 Enhancement of intrinsic luminescence by Sb3+ doped (C7H9N)2CdBr6 with
 lone pair 5s2 electrons
;
_journal_issue 18
_journal_name_full CrystEngComm
_journal_page_first 2841
_journal_page_last 2847
_journal_paper_doi 10.1039/D5CE00031A
_journal_volume 27
_journal_year 2025
_chemical_absolute_configuration ad
_chemical_formula_moiety 'Br4 Cd, 2(C7 H9 Br N)'
_chemical_formula_sum 'C14 H18 Br6 Cd N2'
_chemical_formula_weight 806.16
_space_group_crystal_system orthorhombic
_space_group_IT_number 37
_space_group_name_Hall 'C 2 -2c'
_space_group_name_H-M_alt 'C c c 2'
_atom_sites_solution_hydrogens geom
_atom_sites_solution_primary dual
_audit_creation_date 2024-07-19
_audit_creation_method
;
Olex2 1.5
(compiled 2024.02.16 svn.r378c4104 for OlexSys, GUI svn.r6928)
;
_audit_update_record
;
2025-01-09 deposited with the CCDC.	2025-03-10 downloaded from the CCDC.
;
_cell_angle_alpha 90
_cell_angle_beta 90
_cell_angle_gamma 90
_cell_formula_units_Z 4
_cell_length_a 7.8589(8)
_cell_length_b 33.063(3)
_cell_length_c 7.9671(8)
_cell_measurement_reflns_used 9589
_cell_measurement_temperature 100.00
_cell_measurement_theta_max 26.43
_cell_measurement_theta_min 2.46
_cell_volume 2070.2(4)
_computing_cell_refinement 'SAINT V8.40B (?, 2016)'
_computing_data_reduction 'SAINT V8.40B (?, 2016)'
_computing_molecular_graphics 'Olex2 1.5 (Dolomanov et al., 2009)'
_computing_publication_material 'Olex2 1.5 (Dolomanov et al., 2009)'
_computing_structure_refinement 'XL  (Sheldrick, 2008)'
_computing_structure_solution 'SHELXT 2018/2 (Sheldrick, 2018)'
_diffrn_ambient_temperature 100.00
_diffrn_detector 'Bruker APEX2 area detector'
_diffrn_detector_area_resol_mean 7.9
_diffrn_detector_type 'CCD area detector'
_diffrn_measured_fraction_theta_full 0.978
_diffrn_measured_fraction_theta_max 0.977
_diffrn_measurement_device 'three-circle diffractometer'
_diffrn_measurement_device_type 'Bruker APEX-II CCD'
_diffrn_measurement_method '\w and \f scans'
_diffrn_radiation_monochromator 'mirror optics'
_diffrn_radiation_probe x-ray
_diffrn_radiation_type MoK\a
_diffrn_radiation_wavelength 0.71073
_diffrn_reflns_av_R_equivalents 0.0901
_diffrn_reflns_av_unetI/netI 0.0416
_diffrn_reflns_Laue_measured_fraction_full 0.978
_diffrn_reflns_Laue_measured_fraction_max 0.977
_diffrn_reflns_number 1009
_diffrn_reflns_point_group_measured_fraction_full 0.531
_diffrn_reflns_point_group_measured_fraction_max 0.529
_diffrn_reflns_theta_full 25.242
_diffrn_reflns_theta_max 25.345
_diffrn_reflns_theta_min 2.664
_diffrn_source 'microfocus sealed X-ray tube'
_diffrn_source_current 1.0
_diffrn_source_power 0.05
_diffrn_source_type 'Incoatec I\ms'
_diffrn_source_voltage 50.0
_diffrn_standards_number 0
_exptl_absorpt_coefficient_mu 12.635
_exptl_absorpt_correction_T_max 0.093157
_exptl_absorpt_correction_T_min 0.032505
_exptl_absorpt_correction_type multi-scan
_exptl_absorpt_process_details
;
 TWINABS-2012/1 (Bruker,2012) was used for absorption correction.
 
For component 1:
 wR2(int) was 0.1305 before and 0.0752 after correction.
 The Ratio of minimum to maximum transmission is 0.35.

Final HKLF 4 output contains 12271 reflections, Rint = 0.0901
 (4540 with I > 3sig(I), Rint = 0.0662)
;
_exptl_crystal_colour colourless
_exptl_crystal_colour_primary colourless
_exptl_crystal_density_diffrn 2.587
_exptl_crystal_description block
_exptl_crystal_F_000 1496
_exptl_crystal_size_max 0.15
_exptl_crystal_size_mid 0.14
_exptl_crystal_size_min 0.12
_refine_diff_density_max 0.666
_refine_diff_density_min -0.694
_refine_diff_density_rms 0.147
_refine_ls_abs_structure_details
;
 Refined as an inversion twin.
;
_refine_ls_abs_structure_Flack 0.60(6)
_refine_ls_extinction_method none
_refine_ls_goodness_of_fit_ref 1.060
_refine_ls_hydrogen_treatment constr
_refine_ls_matrix_type full
_refine_ls_number_parameters 107
_refine_ls_number_reflns 1009
_refine_ls_number_restraints 1
_refine_ls_restrained_S_all 1.060
_refine_ls_R_factor_all 0.0352
_refine_ls_R_factor_gt 0.0310
_refine_ls_shift/su_max 0.000
_refine_ls_shift/su_mean 0.000
_refine_ls_structure_factor_coef Fsqd
_refine_ls_weighting_details 'w=1/[\s^2^(Fo^2^)+(0.0325P)^2^+4.4054P] where P=(Fo^2^+2Fc^2^)/3'
_refine_ls_weighting_scheme calc
_refine_ls_wR_factor_gt 0.0686
_refine_ls_wR_factor_ref 0.0703
_reflns_Friedel_coverage 0.000
_reflns_Friedel_fraction_full 0.000
_reflns_Friedel_fraction_max 0.000
_reflns_number_gt 940
_reflns_number_total 1009
_reflns_threshold_expression 'I > 2\s(I)'
_cod_data_source_file d5ce00031a2.cif
_cod_data_source_block 1
_cod_depositor_comments 'Adding full bibliography for 7250098--7250099.cif.'
_cod_original_cell_volume 2070.1(4)
_cod_database_code 7250099
_shelx_shelxl_version_number 2019/2
_shelx_space_group_comment
;
The symmetry employed for this shelxl refinement is uniquely defined
by the following loop, which should always be used as a source of
symmetry information in preference to the above space-group names.
They are only intended as comments.
;
_shelx_estimated_absorpt_t_max 0.312
_shelx_estimated_absorpt_t_min 0.253
_olex2_refinement_description
;
1. Twinned data refinement
 Scales: 0.40(7)
 0.60(7)
2. Fixed Uiso
 At 1.2 times of:
  All C(H) groups, All C(H,H) groups, All N(H,H,H) groups
3.a Secondary CH2 refined with riding coordinates:
 C7(H7A,H7B)
3.b Aromatic/amide H refined with riding coordinates:
 C2(H2), C3(H3), C5(H5), C6(H6)
3.c Idealised Me refined as rotating group:
 N1(H1A,H1B,H1C)
;
_olex2_submission_special_instructions 'No special instructions were received'

loop_
_space_group_symop_operation_xyz
'x, y, z'
'-x, -y, z'
'x, -y, z+1/2'
'-x, y, z+1/2'
'x+1/2, y+1/2, z'
'-x+1/2, -y+1/2, z'
'x+1/2, -y+1/2, z+1/2'
'-x+1/2, y+1/2, z+1/2'

loop_
_atom_site_label
_atom_site_type_symbol
_atom_site_fract_x
_atom_site_fract_y
_atom_site_fract_z
_atom_site_U_iso_or_equiv
_atom_site_adp_type
_atom_site_occupancy
_atom_site_site_symmetry_order
_atom_site_calc_flag
_atom_site_refinement_flags_posn
_atom_site_refinement_flags_adp
_atom_site_refinement_flags_occupancy
_atom_site_disorder_assembly
_atom_site_disorder_group
Cd1 Cd 0.750000 0.750000 0.2847(3) 0.0217(2) Uani 1 2 d S T P . .
Br1 Br 0.99076(18) 0.73993(3) 0.53849(18) 0.0304(2) Uani 1 1 d . . . . .
Br2 Br 0.70526(11) 0.67149(3) 0.2650(2) 0.0303(2) Uani 1 1 d . . . . .
N1 N 0.2825(10) 0.6842(2) 0.3041(13) 0.032(2) Uani 1 1 d . . . . .
H1A H 0.269351 0.704215 0.226942 0.039 Uiso 1 1 calc R U . . .
H1B H 0.394705 0.681552 0.330165 0.039 Uiso 1 1 calc R U . . .
H1C H 0.222783 0.690456 0.398463 0.039 Uiso 1 1 calc R U . . .
C1 C 0.2387(11) 0.5526(3) 0.5984(13) 0.029(2) Uani 1 1 d . . . . .
C2 C 0.3891(13) 0.5652(3) 0.5249(15) 0.038(3) Uani 1 1 d . . . . .
H2 H 0.495171 0.553474 0.554793 0.045 Uiso 1 1 calc R U . . .
C3 C 0.3790(13) 0.5955(3) 0.4067(14) 0.033(2) Uani 1 1 d . . . . .
H3 H 0.480677 0.605386 0.357076 0.040 Uiso 1 1 calc R U . . .
Br04 Br 0.24962(11) 0.51176(3) 0.7653(2) 0.0420(3) Uani 1 1 d . . . . .
C4 C 0.2246(13) 0.6119(3) 0.3583(13) 0.031(2) Uani 1 1 d . . . . .
C5 C 0.0809(12) 0.5979(3) 0.4338(12) 0.030(2) Uani 1 1 d . . . . .
H5 H -0.025352 0.609551 0.403947 0.035 Uiso 1 1 calc R U . . .
C6 C 0.0839(13) 0.5676(3) 0.5517(15) 0.036(2) Uani 1 1 d . . . . .
H6 H -0.018330 0.557418 0.599174 0.043 Uiso 1 1 calc R U . . .
C7 C 0.2183(13) 0.6455(3) 0.2337(12) 0.033(2) Uani 1 1 d . . . . .
H7A H 0.287566 0.638070 0.134625 0.040 Uiso 1 1 calc R U . . .
H7B H 0.099383 0.649249 0.195822 0.040 Uiso 1 1 calc R U . . .

loop_
_atom_site_aniso_label
_atom_site_aniso_U_11
_atom_site_aniso_U_22
_atom_site_aniso_U_33
_atom_site_aniso_U_23
_atom_site_aniso_U_13
_atom_site_aniso_U_12
Cd1 0.0222(4) 0.0195(4) 0.0233(4) 0.000 0.000 -0.0022(3)
Br1 0.0262(5) 0.0387(5) 0.0263(5) 0.0022(7) -0.0080(4) -0.0022(6)
Br2 0.0322(4) 0.0203(4) 0.0385(5) -0.0002(6) 0.0011(6) -0.0020(3)
N1 0.034(4) 0.023(4) 0.040(6) 0.007(4) -0.001(4) -0.003(3)
C1 0.028(5) 0.034(6) 0.025(5) 0.000(4) -0.002(4) -0.004(4)
C2 0.039(6) 0.028(6) 0.045(7) -0.008(5) -0.011(5) 0.002(5)
C3 0.035(6) 0.031(6) 0.034(5) -0.010(5) 0.000(5) -0.006(5)
Br04 0.0470(5) 0.0367(6) 0.0421(7) 0.0134(7) -0.0042(9) -0.0049(4)
C4 0.046(6) 0.025(6) 0.024(5) 0.005(4) 0.002(5) -0.004(5)
C5 0.033(5) 0.036(6) 0.019(5) -0.004(4) -0.005(4) 0.008(5)
C6 0.039(5) 0.028(5) 0.040(6) 0.000(5) 0.012(5) -0.005(5)
C7 0.049(6) 0.033(6) 0.018(5) 0.002(4) -0.006(4) -0.009(5)

loop_
_atom_type_symbol
_atom_type_description
_atom_type_scat_dispersion_real
_atom_type_scat_dispersion_imag
_atom_type_scat_source
C C 0.0033 0.0016 'International Tables Vol C Tables 4.2.6.8 and 6.1.1.4'
H H 0.0000 0.0000 'International Tables Vol C Tables 4.2.6.8 and 6.1.1.4'
Br Br -0.2901 2.4595 'International Tables Vol C Tables 4.2.6.8 and 6.1.1.4'
Cd Cd -0.8075 1.2024 'International Tables Vol C Tables 4.2.6.8 and 6.1.1.4'
N N 0.0061 0.0033 'International Tables Vol C Tables 4.2.6.8 and 6.1.1.4'

loop_
_geom_angle_atom_site_label_1
_geom_angle_atom_site_label_2
_geom_angle_atom_site_label_3
_geom_angle
_geom_angle_site_symmetry_1
_geom_angle_site_symmetry_3
_geom_angle_publ_flag
Br1 Cd1 Br1 87.07(10) 6_665 . ?
Br1 Cd1 Br1 92.93(10) 7_464 4_754 ?
Br1 Cd1 Br1 177.03(10) 6_665 4_754 ?
Br1 Cd1 Br1 177.03(10) . 7_464 ?
Br1 Cd1 Br1 90.003(10) 6_665 7_464 ?
Br1 Cd1 Br1 90.003(10) . 4_754 ?
Br2 Cd1 Br1 86.51(5) . 4_754 ?
Br2 Cd1 Br1 86.51(5) 6_665 7_464 ?
Br2 Cd1 Br1 90.91(5) . . ?
Br2 Cd1 Br1 94.04(5) . 6_665 ?
Br2 Cd1 Br1 88.79(5) . 7_464 ?
Br2 Cd1 Br1 88.79(5) 6_665 4_754 ?
Br2 Cd1 Br1 94.04(5) 6_665 . ?
Br2 Cd1 Br1 90.91(5) 6_665 6_665 ?
Br2 Cd1 Br2 173.17(13) 6_665 . ?
Cd1 Br1 Cd1 166.10(4) . 7_565 ?
H1A N1 H1B 109.5 . . ?
H1A N1 H1C 109.5 . . ?
H1B N1 H1C 109.5 . . ?
C7 N1 H1A 109.5 . . ?
C7 N1 H1B 109.5 . . ?
C7 N1 H1C 109.5 . . ?
C2 C1 Br04 118.2(8) . . ?
C6 C1 C2 122.4(10) . . ?
C6 C1 Br04 119.3(8) . . ?
C1 C2 H2 121.3 . . ?
C3 C2 C1 117.4(10) . . ?
C3 C2 H2 121.3 . . ?
C2 C3 H3 119.1 . . ?
C2 C3 C4 121.7(10) . . ?
C4 C3 H3 119.1 . . ?
C3 C4 C7 120.4(10) . . ?
C5 C4 C3 118.2(9) . . ?
C5 C4 C7 121.3(10) . . ?
C4 C5 H5 118.8 . . ?
C4 C5 C6 122.4(10) . . ?
C6 C5 H5 118.8 . . ?
C1 C6 C5 117.8(10) . . ?
C1 C6 H6 121.1 . . ?
C5 C6 H6 121.1 . . ?
N1 C7 C4 112.3(9) . . ?
N1 C7 H7A 109.1 . . ?
N1 C7 H7B 109.1 . . ?
C4 C7 H7A 109.1 . . ?
C4 C7 H7B 109.1 . . ?
H7A C7 H7B 107.9 . . ?

loop_
_geom_bond_atom_site_label_1
_geom_bond_atom_site_label_2
_geom_bond_distance
_geom_bond_site_symmetry_2
_geom_bond_publ_flag
Cd1 Br1 2.789(2) 6_665 ?
Cd1 Br1 2.848(2) 7_464 ?
Cd1 Br1 2.848(2) 4_754 ?
Cd1 Br1 2.789(2) . ?
Cd1 Br2 2.6241(9) 6_665 ?
Cd1 Br2 2.6242(9) . ?
N1 H1A 0.9100 . ?
N1 H1B 0.9100 . ?
N1 H1C 0.9100 . ?
N1 C7 1.485(13) . ?
C1 C2 1.384(14) . ?
C1 Br04 1.897(11) . ?
C1 C6 1.365(14) . ?
C2 H2 0.9500 . ?
C2 C3 1.376(15) . ?
C3 H3 0.9500 . ?
C3 C4 1.384(14) . ?
C4 C5 1.360(14) . ?
C4 C7 1.491(14) . ?
C5 H5 0.9500 . ?
C5 C6 1.374(14) . ?
C6 H6 0.9500 . ?
C7 H7A 0.9900 . ?
C7 H7B 0.9900 . ?

loop_
_twin_individual_id
_twin_individual_mass_fraction_refined
1 0.40(7)
2 0.60(7)
